data_1564715
loop_
_publ_author_name
'Aldridge, Simon'
'McManus, Caitil\'in'
'Hicks, Jamie'
'Goicoechea, Jose M.'
'Cui, Xianlu'
'Zhao, Lili'
'Frenking, Gernot'

_publ_section_title
;
 Coinage metal aluminyl complexes: probing regiochemistry and mechanism in
 the insertion and reduction of carbon dioxide
;
_journal_name_full 'Chemical Science'
_journal_paper_doi 10.1039/D1SC04676D
_journal_year 2021
_chemical_formula_moiety 'C94 H124 Al2 Cu K N4 O2, 0.5(C6 H14)'
_chemical_formula_sum 'C97 H131 Al2 Cu K N4 O2'
_chemical_formula_weight 1541.65
_space_group_crystal_system triclinic
_space_group_IT_number 2
_space_group_name_Hall '-P 1'
_space_group_name_H-M_alt 'P -1'
_atom_sites_solution_hydrogens geom
_audit_creation_date 2021-02-08
_audit_creation_method
;
Olex2 1.2
(compiled 2018.05.29 svn.r3508 for OlexSys, GUI svn.r5506)
;
_audit_update_record
;
2021-05-24 deposited with the CCDC.	2021-09-16 downloaded from the CCDC.
;
_cell_angle_alpha 97.788(2)
_cell_angle_beta 101.490(2)
_cell_angle_gamma 107.207(2)
_cell_formula_units_Z 2
_cell_length_a 12.8390(3)
_cell_length_b 18.1142(3)
_cell_length_c 22.4774(5)
_cell_measurement_reflns_used 18606
_cell_measurement_temperature 150(2)
_cell_measurement_theta_max 76.1830
_cell_measurement_theta_min 3.7400
_cell_volume 4786.76(19)
_computing_cell_refinement 'CrysAlisPro 1.171.39.46 (Rigaku OD, 2018)'
_computing_data_collection 'CrysAlisPro 1.171.39.46 (Rigaku OD, 2018)'
_computing_data_reduction 'CrysAlisPro 1.171.39.46 (Rigaku OD, 2018)'
_computing_molecular_graphics 'Olex2 (Dolomanov et al., 2009)'
_computing_publication_material 'Olex2 (Dolomanov et al., 2009)'
_computing_structure_refinement 'ShelXL (Sheldrick, 2015)'
_computing_structure_solution 'SHELXT 2018/2 (Sheldrick, 2018)'
_diffrn_ambient_temperature 150.15
_diffrn_detector_area_resol_mean 10.4102
_diffrn_measured_fraction_theta_full 0.999
_diffrn_measured_fraction_theta_max 0.986
_diffrn_measurement_device_type 'SuperNova, Dual, Cu at home/near, Atlas'
_diffrn_measurement_method '\w scans'
_diffrn_radiation_type CuK\a
_diffrn_radiation_wavelength 1.54184
_diffrn_reflns_av_R_equivalents 0.0370
_diffrn_reflns_av_unetI/netI 0.0416
_diffrn_reflns_Laue_measured_fraction_full 0.999
_diffrn_reflns_Laue_measured_fraction_max 0.986
_diffrn_reflns_limit_h_max 16
_diffrn_reflns_limit_h_min -15
_diffrn_reflns_limit_k_max 18
_diffrn_reflns_limit_k_min -22
_diffrn_reflns_limit_l_max 28
_diffrn_reflns_limit_l_min -28
_diffrn_reflns_number 53406
_diffrn_reflns_point_group_measured_fraction_full 0.999
_diffrn_reflns_point_group_measured_fraction_max 0.986
_diffrn_reflns_theta_full 67.684
_diffrn_reflns_theta_max 76.147
_diffrn_reflns_theta_min 3.640
_exptl_absorpt_coefficient_mu 1.229
_exptl_absorpt_correction_T_max 1.00000
_exptl_absorpt_correction_T_min 0.93397
_exptl_absorpt_correction_type multi-scan
_exptl_absorpt_process_details
;
CrysAlisPro 1.171.39.46 (Rigaku Oxford Diffraction, 2018)
Empirical absorption correction using spherical harmonics,
 implemented in SCALE3 ABSPACK scaling algorithm.
;
_exptl_crystal_colour yellow
_exptl_crystal_density_diffrn 1.070
_exptl_crystal_description needle
_exptl_crystal_F_000 1662
_exptl_crystal_size_max 0.26
_exptl_crystal_size_mid 0.05
_exptl_crystal_size_min 0.04
_refine_diff_density_max 1.398
_refine_diff_density_min -0.463
_refine_diff_density_rms 0.077
_refine_ls_extinction_method none
_refine_ls_goodness_of_fit_ref 1.033
_refine_ls_hydrogen_treatment constr
_refine_ls_matrix_type full
_refine_ls_number_parameters 1147
_refine_ls_number_reflns 19763
_refine_ls_number_restraints 189
_refine_ls_restrained_S_all 1.100
_refine_ls_R_factor_all 0.0686
_refine_ls_R_factor_gt 0.0556
_refine_ls_shift/su_max 0.001
_refine_ls_shift/su_mean 0.000
_refine_ls_structure_factor_coef Fsqd
_refine_ls_weighting_details 'w=1/[\s^2^(Fo^2^)+(0.1098P)^2^+1.7085P] where P=(Fo^2^+2Fc^2^)/3'
_refine_ls_weighting_scheme calc
_refine_ls_wR_factor_gt 0.1600
_refine_ls_wR_factor_ref 0.1750
_reflns_Friedel_coverage 0.000
_reflns_number_gt 15976
_reflns_number_total 19763
_reflns_threshold_expression 'I > 2\s(I)'
_cod_data_source_file d1sc04676d2.cif
_cod_data_source_block 2
_cod_original_cell_volume 4786.76(18)
_cod_database_code 1564715
_publcif_datablock.id {a5ad1bca-5f95-47d0-b18f-edeabdbe7297}

_shelx_shelxl_version_number 2018/3
_shelx_space_group_comment
;
The symmetry employed for this shelxl refinement is uniquely defined
by the following loop, which should always be used as a source of
symmetry information in preference to the above space-group names.
They are only intended as comments.
;
_shelx_estimated_absorpt_t_max 0.952
_shelx_estimated_absorpt_t_min 0.741
_olex2_refinement_description
;
1. Fixed Uiso
 At 1.2 times of:
  All C(H) groups, All C(H,H) groups
 At 1.5 times of:
  All C(H,H,H) groups
2. Restrained distances
 C14-C15 = C14-C16 = C14-C17
 1.53 with sigma of 0.008
 C14-C15A = C14-C16A = C14-C17A
 1.53 with sigma of 0.008
 C45-C46 = C45-C47
 1.53 with sigma of 0.008
 C45A-C46A = C45A-C47A
 1.53 with sigma of 0.008
 C67-C68 = C67-C69 = C67-C70
 1.53 with sigma of 0.008
 C67-C68A = C67-C69A = C67-C70A
 1.53 with sigma of 0.008
 C95-C96 = C96-C97 = C97-C98 = C98-C99 = C99-C100
 1.53 with sigma of 0.008
 C15-C16 = C16-C17 = C17-C15
 2.5 with sigma of 0.008
 C15A-C16A = C16A-C17A = C17A-C15A
 2.5 with sigma of 0.008
 C46-C47
 2.5 with sigma of 0.008
 C46A-C47A
 2.5 with sigma of 0.008
 C68-C69 = C69-C70 = C70-C68
 2.5 with sigma of 0.008
 C68A-C69A = C69A-C70A = C70A-C68A
 2.5 with sigma of 0.008
 C95-C97 = C96-C98 = C97-C99 = C98-C100
 2.5 with sigma of 0.008
3. Uiso/Uaniso restraints and constraints
C14 \\sim C15 \\sim C16 \\sim C17: within 2A with sigma of 0.005 and sigma for
terminal atoms of 0.01
C14 \\sim C15A \\sim C16A \\sim C17A: within 2A with sigma of 0.005 and sigma
for terminal atoms of 0.01
C45 \\sim C46 \\sim C47: within 2A with sigma of 0.005 and sigma for terminal
atoms of 0.01
C45A \\sim C46A \\sim C47A: within 2A with sigma of 0.005 and sigma for
terminal atoms of 0.01
C67 \\sim C68 \\sim C69 \\sim C70: within 2A with sigma of 0.005 and sigma for
terminal atoms of 0.01
C67 \\sim C68A \\sim C69A \\sim C70A: within 2A with sigma of 0.005 and sigma
for terminal atoms of 0.01
C95 \\sim C96 \\sim C97 \\sim C98 \\sim C99 \\sim C100: within 2A with sigma of
0.003 and sigma for terminal atoms of 0.006
Uanis(C15) \\sim Ueq, Uanis(C16) \\sim Ueq, Uanis(C32A) \\sim Ueq, Uanis(C79)
\\sim Ueq: with sigma of 0.003 and sigma for terminal atoms of 0.006
4. Others
 Sof(C15A)=Sof(H15D)=Sof(H15E)=Sof(H15F)=Sof(C16A)=Sof(H16D)=Sof(H16E)=
 Sof(H16F)=Sof(C17A)=Sof(H17D)=Sof(H17E)=Sof(H17F)=1-FVAR(1)
 Sof(C15)=Sof(H15A)=Sof(H15B)=Sof(H15C)=Sof(C16)=Sof(H16A)=Sof(H16B)=Sof(H16C)=
 Sof(C17)=Sof(H17A)=Sof(H17B)=Sof(H17C)=FVAR(1)
 Sof(C30A)=Sof(H30A)=Sof(C31A)=Sof(H31D)=Sof(H31E)=Sof(H31F)=Sof(C32A)=
 Sof(H32D)=Sof(H32E)=Sof(H32F)=1-FVAR(2)
 Sof(C30)=Sof(H30)=Sof(C31)=Sof(H31A)=Sof(H31B)=Sof(H31C)=Sof(C32)=Sof(H32A)=
 Sof(H32B)=Sof(H32C)=FVAR(2)
 Sof(C45A)=Sof(H45A)=Sof(C46A)=Sof(H46D)=Sof(H46E)=Sof(H46F)=Sof(C47A)=
 Sof(H47D)=Sof(H47E)=Sof(H47F)=1-FVAR(3)
 Sof(C45)=Sof(H45)=Sof(C46)=Sof(H46A)=Sof(H46B)=Sof(H46C)=Sof(C47)=Sof(H47A)=
 Sof(H47B)=Sof(H47C)=FVAR(3)
 Sof(C68A)=Sof(H68D)=Sof(H68E)=Sof(H68F)=Sof(C69A)=Sof(H69D)=Sof(H69E)=
 Sof(H69F)=Sof(C70A)=Sof(H70D)=Sof(H70E)=Sof(H70F)=1-FVAR(4)
 Sof(C68)=Sof(H68A)=Sof(H68B)=Sof(H68C)=Sof(C69)=Sof(H69A)=Sof(H69B)=Sof(H69C)=
 Sof(C70)=Sof(H70A)=Sof(H70B)=Sof(H70C)=FVAR(4)
 Fixed Sof: C95(0.5) H95A(0.5) H95B(0.5) H95C(0.5) C96(0.5) H96A(0.5)
 H96B(0.5) C97(0.5) H97A(0.5) H97B(0.5) C98(0.5) H98A(0.5) H98B(0.5) C99(0.5)
 H99A(0.5) H99B(0.5) C100(0.5) H10A(0.5) H10B(0.5) H10C(0.5)
5.a Ternary CH refined with riding coordinates:
 C30(H30), C33(H33), C42(H42), C45(H45), C77(H77), C80(H80), C89(H89),
 C92(H92), C30A(H30A), C45A(H45A)
5.b Secondary CH2 refined with riding coordinates:
 C96(H96A,H96B), C97(H97A,H97B), C98(H98A,H98B), C99(H99A,H99B)
5.c Aromatic/amide H refined with riding coordinates:
 C3(H3), C5(H5), C9(H9), C11(H11), C26(H26), C27(H27), C28(H28), C38(H38),
 C39(H39), C40(H40), C50(H50), C52(H52), C56(H56), C58(H58), C73(H73), C74(H74),
  C75(H75), C85(H85), C86(H86), C87(H87)
5.d Idealised Me refined as rotating group:
 C15(H15A,H15B,H15C), C16(H16A,H16B,H16C), C17(H17A,H17B,H17C), C18(H18A,H18B,
 H18C), C19(H19A,H19B,H19C), C21(H21A,H21B,H21C), C22(H22A,H22B,H22C), C23(H23A,
 H23B,H23C), C31(H31A,H31B,H31C), C32(H32A,H32B,H32C), C34(H34A,H34B,H34C),
 C35(H35A,H35B,H35C), C43(H43A,H43B,H43C), C44(H44A,H44B,H44C), C46(H46A,H46B,
 H46C), C47(H47A,H47B,H47C), C62(H62A,H62B,H62C), C63(H63A,H63B,H63C), C64(H64A,
 H64B,H64C), C65(H65A,H65B,H65C), C66(H66A,H66B,H66C), C68(H68A,H68B,H68C),
 C69(H69A,H69B,H69C), C70(H70A,H70B,H70C), C78(H78A,H78B,H78C), C79(H79A,H79B,
 H79C), C81(H81A,H81B,H81C), C82(H82A,H82B,H82C), C90(H90A,H90B,H90C), C91(H91A,
 H91B,H91C), C93(H93A,H93B,H93C), C94(H94A,H94B,H94C), C95(H95A,H95B,H95C),
 C100(H10A,H10B,H10C), C15A(H15D,H15E,H15F), C16A(H16D,H16E,H16F), C17A(H17D,
 H17E,H17F), C31A(H31D,H31E,H31F), C32A(H32D,H32E,H32F), C46A(H46D,H46E,H46F),
 C47A(H47D,H47E,H47F), C68A(H68D,H68E,H68F), C69A(H69D,H69E,H69F), C70A(H70D,
 H70E,H70F)
;
_olex2_submission_special_instructions 'No special instructions were received'
_publcif_funding_html
;
;

loop_
_space_group_symop_operation_xyz
'x, y, z'
'-x, -y, -z'

loop_
_atom_site_label
_atom_site_type_symbol
_atom_site_fract_x
_atom_site_fract_y
_atom_site_fract_z
_atom_site_U_iso_or_equiv
_atom_site_adp_type
_atom_site_occupancy
_atom_site_site_symmetry_order
_atom_site_calc_flag
_atom_site_refinement_flags_posn
_atom_site_refinement_flags_adp
_atom_site_refinement_flags_occupancy
_atom_site_disorder_assembly
_atom_site_disorder_group
Cu1 Cu 0.37336(2) 0.65608(2) 0.73216(2) 0.02444(9) Uani 1 1 d . . . . .
K1 K 0.59633(5) 0.71673(3) 0.69549(3) 0.04360(14) Uani 1 1 d . . . . .
Al1 Al 0.39497(5) 0.52955(3) 0.73834(3) 0.02077(12) Uani 1 1 d . . . . .
Al2 Al 0.33800(5) 0.77917(3) 0.73027(2) 0.01925(12) Uani 1 1 d . . . . .
O1 O 0.38164(11) 0.47006(8) 0.80895(6) 0.0221(3) Uani 1 1 d . . . . .
O2 O 0.19699(11) 0.81090(7) 0.69793(6) 0.0188(2) Uani 1 1 d . . . . .
N1 N 0.54522(14) 0.52219(10) 0.76091(8) 0.0233(3) Uani 1 1 d . . . . .
N2 N 0.25614(14) 0.44393(10) 0.70039(8) 0.0258(3) Uani 1 1 d . . . . .
N3 N 0.38010(13) 0.83346(9) 0.66599(7) 0.0203(3) Uani 1 1 d . . . . .
N4 N 0.31240(14) 0.82260(10) 0.80671(7) 0.0239(3) Uani 1 1 d . . . . .
C1 C 0.47778(16) 0.45178(12) 0.83385(9) 0.0237(4) Uani 1 1 d . . . . .
C2 C 0.56637(17) 0.48106(12) 0.80745(9) 0.0244(4) Uani 1 1 d . . . . .
C3 C 0.66572(18) 0.46557(13) 0.83110(10) 0.0292(4) Uani 1 1 d . . . . .
H3 H 0.729958 0.485753 0.815737 0.035 Uiso 1 1 calc R . . . .
C4 C 0.67147(19) 0.42088(14) 0.87695(11) 0.0323(4) Uani 1 1 d . . . . .
C5 C 0.5763(2) 0.39025(14) 0.89928(11) 0.0329(5) Uani 1 1 d . . . . .
H5 H 0.580157 0.358991 0.929811 0.039 Uiso 1 1 calc R . . . .
C6 C 0.47587(18) 0.40488(12) 0.87742(10) 0.0275(4) Uani 1 1 d . . . . .
C7 C 0.36432(19) 0.37359(14) 0.89605(11) 0.0312(4) Uani 1 1 d . . . . .
C8 C 0.26972(18) 0.35402(13) 0.83658(11) 0.0310(4) Uani 1 1 d . . . . .
C9 C 0.1695(2) 0.28965(15) 0.81973(14) 0.0450(6) Uani 1 1 d . . . . .
H9 H 0.154863 0.253921 0.846737 0.054 Uiso 1 1 calc R . . . .
C10 C 0.0912(2) 0.27755(16) 0.76380(16) 0.0527(7) Uani 1 1 d . . . . .
C11 C 0.1149(2) 0.32641(14) 0.72146(13) 0.0430(6) Uani 1 1 d . . . . .
H11 H 0.062699 0.315622 0.682318 0.052 Uiso 1 1 calc R . . . .
C12 C 0.21523(18) 0.39119(12) 0.73640(10) 0.0286(4) Uani 1 1 d . . . . .
C13 C 0.28380(17) 0.40324(11) 0.79563(10) 0.0261(4) Uani 1 1 d . . . . .
C14 C -0.0215(3) 0.20888(18) 0.74636(19) 0.0786(12) Uani 1 1 d D U . . .
C15 C -0.0230(6) 0.1491(4) 0.7870(4) 0.084(3) Uani 0.509(7) 1 d D U P A 1
H15A H -0.013644 0.174476 0.830017 0.126 Uiso 0.509(7) 1 calc GR . P A 1
H15B H 0.038736 0.128352 0.784733 0.126 Uiso 0.509(7) 1 calc GR . P A 1
H15C H -0.095076 0.105720 0.772727 0.126 Uiso 0.509(7) 1 calc GR . P A 1
C16 C -0.0227(7) 0.1580(4) 0.6794(3) 0.082(2) Uani 0.509(7) 1 d D U P A 1
H16A H -0.087581 0.109066 0.667420 0.123 Uiso 0.509(7) 1 calc GR . P A 1
H16B H 0.046978 0.145024 0.683533 0.123 Uiso 0.509(7) 1 calc GR . P A 1
H16C H -0.028147 0.189535 0.647537 0.123 Uiso 0.509(7) 1 calc GR . P A 1
C17 C -0.1179(6) 0.2373(5) 0.7343(5) 0.082(3) Uani 0.509(7) 1 d D U P A 1
H17A H -0.186161 0.192893 0.712481 0.124 Uiso 0.509(7) 1 calc GR . P A 1
H17B H -0.104146 0.276966 0.708530 0.124 Uiso 0.509(7) 1 calc GR . P A 1
H17C H -0.127722 0.261036 0.773712 0.124 Uiso 0.509(7) 1 calc GR . P A 1
C18 C 0.3515(2) 0.43857(16) 0.94287(12) 0.0398(5) Uani 1 1 d . . . . .
H18A H 0.277057 0.420161 0.951211 0.060 Uiso 1 1 calc GR . . . .
H18B H 0.359397 0.486217 0.925609 0.060 Uiso 1 1 calc GR . . . .
H18C H 0.410013 0.450731 0.981621 0.060 Uiso 1 1 calc GR . . . .
C19 C 0.3596(2) 0.30096(16) 0.92496(13) 0.0428(6) Uani 1 1 d . . . . .
H19A H 0.285838 0.280084 0.933724 0.064 Uiso 1 1 calc GR . . . .
H19B H 0.418906 0.316146 0.963675 0.064 Uiso 1 1 calc GR . . . .
H19C H 0.370902 0.260298 0.895942 0.064 Uiso 1 1 calc GR . . . .
C20 C 0.7809(2) 0.40518(17) 0.90422(13) 0.0414(6) Uani 1 1 d . . . . .
C21 C 0.8731(3) 0.4364(2) 0.87108(17) 0.0604(9) Uani 1 1 d . . . . .
H21A H 0.891424 0.493700 0.875398 0.091 Uiso 1 1 calc GR . . . .
H21B H 0.846213 0.410921 0.826975 0.091 Uiso 1 1 calc GR . . . .
H21C H 0.940569 0.424634 0.889649 0.091 Uiso 1 1 calc GR . . . .
C22 C 0.8243(2) 0.4457(2) 0.97271(14) 0.0538(7) Uani 1 1 d . . . . .
H22A H 0.890780 0.432704 0.991254 0.081 Uiso 1 1 calc GR . . . .
H22B H 0.765321 0.427312 0.994278 0.081 Uiso 1 1 calc GR . . . .
H22C H 0.844776 0.503017 0.976586 0.081 Uiso 1 1 calc GR . . . .
C23 C 0.7564(3) 0.3154(2) 0.89815(16) 0.0545(7) Uani 1 1 d . . . . .
H23A H 0.825286 0.305550 0.917271 0.082 Uiso 1 1 calc GR . . . .
H23B H 0.730826 0.289379 0.854155 0.082 Uiso 1 1 calc GR . . . .
H23C H 0.697629 0.294164 0.919178 0.082 Uiso 1 1 calc GR . . . .
C24 C 0.64294(17) 0.58020(12) 0.75441(9) 0.0239(4) Uani 1 1 d . . . . .
C25 C 0.70460(18) 0.64606(13) 0.80331(10) 0.0291(4) Uani 1 1 d . . . . .
C26 C 0.8029(2) 0.70046(14) 0.79717(12) 0.0362(5) Uani 1 1 d . . . . .
H26 H 0.845235 0.744265 0.830275 0.043 Uiso 1 1 calc R . . . .
C27 C 0.8394(2) 0.69144(16) 0.74344(13) 0.0394(5) Uani 1 1 d . . . . .
H27 H 0.907475 0.728072 0.740312 0.047 Uiso 1 1 calc R . . . .
C28 C 0.7770(2) 0.62939(16) 0.69475(12) 0.0370(5) Uani 1 1 d . . . . .
H28 H 0.801289 0.624664 0.657581 0.044 Uiso 1 1 calc R . . . .
C29 C 0.67822(19) 0.57285(13) 0.69876(10) 0.0292(4) Uani 1 1 d . . . . .
C30 C 0.6091(15) 0.5009(12) 0.6439(5) 0.040(4) Uani 0.551(9) 1 d . . P B 1
H30 H 0.527464 0.485283 0.643658 0.048 Uiso 0.551(9) 1 calc R . P B 1
C31 C 0.6246(9) 0.5267(5) 0.5838(3) 0.089(3) Uani 0.551(9) 1 d . . P B 1
H31A H 0.609700 0.576665 0.583025 0.133 Uiso 0.551(9) 1 calc GR . P B 1
H31B H 0.571971 0.486159 0.548459 0.133 Uiso 0.551(9) 1 calc GR . P B 1
H31C H 0.702076 0.533981 0.580996 0.133 Uiso 0.551(9) 1 calc GR . P B 1
C32 C 0.6524(7) 0.4345(4) 0.6566(4) 0.086(3) Uani 0.551(9) 1 d . . P B 1
H32A H 0.615033 0.388834 0.622101 0.129 Uiso 0.551(9) 1 calc GR . P B 1
H32B H 0.636473 0.419861 0.695078 0.129 Uiso 0.551(9) 1 calc GR . P B 1
H32C H 0.733933 0.451702 0.660972 0.129 Uiso 0.551(9) 1 calc GR . P B 1
C33 C 0.6675(2) 0.66166(14) 0.86271(11) 0.0368(5) Uani 1 1 d . . . . .
H33 H 0.598121 0.616718 0.860418 0.044 Uiso 1 1 calc R . . . .
C34 C 0.6375(3) 0.73749(17) 0.86884(14) 0.0502(6) Uani 1 1 d . . . . .
H34A H 0.703475 0.782279 0.869499 0.075 Uiso 1 1 calc GR . . . .
H34B H 0.614395 0.746197 0.907462 0.075 Uiso 1 1 calc GR . . . .
H34C H 0.575549 0.732619 0.833475 0.075 Uiso 1 1 calc GR . . . .
C35 C 0.7579(3) 0.6648(2) 0.91991(13) 0.0554(7) Uani 1 1 d . . . . .
H35A H 0.777782 0.616547 0.914450 0.083 Uiso 1 1 calc GR . . . .
H35B H 0.728665 0.669094 0.956859 0.083 Uiso 1 1 calc GR . . . .
H35C H 0.825007 0.710831 0.924993 0.083 Uiso 1 1 calc GR . . . .
C36 C 0.18355(18) 0.43295(13) 0.64010(10) 0.0287(4) Uani 1 1 d . . . . .
C37 C 0.1912(2) 0.38118(18) 0.58984(12) 0.0480(7) Uani 1 1 d . . . . .
C38 C 0.1182(3) 0.3691(2) 0.53119(13) 0.0545(7) Uani 1 1 d . . . . .
H38 H 0.124593 0.335397 0.496818 0.065 Uiso 1 1 calc R . . . .
C39 C 0.0378(3) 0.40516(18) 0.52283(12) 0.0507(7) Uani 1 1 d . . . . .
H39 H -0.012367 0.395421 0.483168 0.061 Uiso 1 1 calc R . . . .
C40 C 0.0304(2) 0.45539(16) 0.57204(13) 0.0448(6) Uani 1 1 d . . . . .
H40 H -0.025196 0.480404 0.565757 0.054 Uiso 1 1 calc R . . . .
C41 C 0.10229(18) 0.47083(13) 0.63127(11) 0.0319(4) Uani 1 1 d . . . . .
C42 C 0.0876(2) 0.52491(16) 0.68432(12) 0.0393(5) Uani 1 1 d . . . . .
H42 H 0.159816 0.544027 0.717483 0.047 Uiso 1 1 calc R . . . .
C43 C -0.0052(3) 0.4807(2) 0.71231(19) 0.0625(8) Uani 1 1 d . . . . .
H43A H -0.075667 0.456467 0.679785 0.094 Uiso 1 1 calc GR . . . .
H43B H -0.015815 0.517762 0.744687 0.094 Uiso 1 1 calc GR . . . .
H43C H 0.016301 0.439438 0.730444 0.094 Uiso 1 1 calc GR . . . .
C44 C 0.0647(2) 0.59797(17) 0.66471(16) 0.0509(7) Uani 1 1 d . . . . .
H44A H 0.120554 0.622650 0.643020 0.076 Uiso 1 1 calc GR . . . .
H44B H 0.070034 0.635884 0.701638 0.076 Uiso 1 1 calc GR . . . .
H44C H -0.011023 0.581891 0.636995 0.076 Uiso 1 1 calc GR . . . .
C45 C 0.2625(8) 0.3243(6) 0.6022(4) 0.054(2) Uani 0.573(19) 1 d D U P C 1
H45 H 0.311020 0.343026 0.645639 0.065 Uiso 0.573(19) 1 calc R . P C 1
C46 C 0.1889(11) 0.2380(5) 0.5944(5) 0.078(3) Uani 0.573(19) 1 d D U P C 1
H46A H 0.147274 0.216791 0.550869 0.116 Uiso 0.573(19) 1 calc GR . P C 1
H46B H 0.135477 0.235267 0.620414 0.116 Uiso 0.573(19) 1 calc GR . P C 1
H46C H 0.236853 0.206753 0.607118 0.116 Uiso 0.573(19) 1 calc GR . P C 1
C47 C 0.3387(6) 0.3299(8) 0.5578(4) 0.074(3) Uani 0.573(19) 1 d D U P C 1
H47A H 0.381601 0.293765 0.564074 0.111 Uiso 0.573(19) 1 calc GR . P C 1
H47B H 0.390891 0.384164 0.565963 0.111 Uiso 0.573(19) 1 calc GR . P C 1
H47C H 0.292618 0.315530 0.514967 0.111 Uiso 0.573(19) 1 calc GR . P C 1
C48 C 0.20821(15) 0.85724(11) 0.65270(8) 0.0191(3) Uani 1 1 d . . . . .
C49 C 0.30828(15) 0.86769(11) 0.63490(8) 0.0197(3) Uani 1 1 d . . . . .
C50 C 0.32362(17) 0.91170(12) 0.58898(9) 0.0257(4) Uani 1 1 d . . . . .
H50 H 0.389091 0.918735 0.573773 0.031 Uiso 1 1 calc R . . . .
C51 C 0.24386(19) 0.94551(13) 0.56514(10) 0.0291(4) Uani 1 1 d . . . . .
C52 C 0.14836(18) 0.93624(13) 0.58790(10) 0.0276(4) Uani 1 1 d . . . . .
H52 H 0.095311 0.960455 0.572302 0.033 Uiso 1 1 calc R . . . .
C53 C 0.12953(16) 0.89179(11) 0.63339(9) 0.0222(4) Uani 1 1 d . . . . .
C54 C 0.02950(16) 0.87886(12) 0.66310(9) 0.0245(4) Uani 1 1 d . . . . .
C55 C 0.07449(16) 0.87711(11) 0.73131(9) 0.0225(4) Uani 1 1 d . . . . .
C56 C 0.04221(17) 0.90979(13) 0.78210(10) 0.0271(4) Uani 1 1 d . . . . .
H56 H -0.016964 0.931496 0.775085 0.033 Uiso 1 1 calc R . . . .
C57 C 0.09631(18) 0.91071(13) 0.84289(10) 0.0298(4) Uani 1 1 d . . . . .
C58 C 0.18546(18) 0.88097(13) 0.85382(9) 0.0280(4) Uani 1 1 d . . . . .
H58 H 0.222473 0.882738 0.895297 0.034 Uiso 1 1 calc R . . . .
C59 C 0.22127(16) 0.84858(11) 0.80469(9) 0.0227(4) Uani 1 1 d . . . . .
C60 C 0.15736(15) 0.84429(11) 0.74532(8) 0.0198(3) Uani 1 1 d . . . . .
C61 C 0.0652(2) 0.94941(16) 0.89934(11) 0.0391(5) Uani 1 1 d . . . . .
C62 C -0.0473(3) 0.9629(2) 0.88128(14) 0.0583(9) Uani 1 1 d . . . . .
H62A H -0.069680 0.979001 0.918850 0.088 Uiso 1 1 calc GR . . . .
H62B H -0.104618 0.913874 0.856199 0.088 Uiso 1 1 calc GR . . . .
H62C H -0.040076 1.004509 0.857150 0.088 Uiso 1 1 calc GR . . . .
C63 C 0.1579(3) 1.0282(2) 0.92912(16) 0.0617(9) Uani 1 1 d . . . . .
H63A H 0.160250 1.063816 0.899881 0.093 Uiso 1 1 calc GR . . . .
H63B H 0.230631 1.019674 0.939830 0.093 Uiso 1 1 calc GR . . . .
H63C H 0.142343 1.051825 0.966824 0.093 Uiso 1 1 calc GR . . . .
C64 C 0.0554(3) 0.8956(2) 0.94696(14) 0.0605(8) Uani 1 1 d . . . . .
H64A H 0.127986 0.888119 0.961646 0.091 Uiso 1 1 calc GR . . . .
H64B H -0.002381 0.844202 0.927317 0.091 Uiso 1 1 calc GR . . . .
H64C H 0.034219 0.920151 0.982179 0.091 Uiso 1 1 calc GR . . . .
C65 C -0.06015(18) 0.79902(15) 0.62912(10) 0.0340(5) Uani 1 1 d . . . . .
H65A H -0.124289 0.789378 0.647906 0.051 Uiso 1 1 calc GR . . . .
H65B H -0.027543 0.756747 0.632560 0.051 Uiso 1 1 calc GR . . . .
H65C H -0.085727 0.800064 0.585249 0.051 Uiso 1 1 calc GR . . . .
C66 C -0.0206(2) 0.94485(16) 0.65799(12) 0.0363(5) Uani 1 1 d . . . . .
H66A H 0.038733 0.996013 0.676016 0.054 Uiso 1 1 calc GR . . . .
H66B H -0.079631 0.938315 0.680471 0.054 Uiso 1 1 calc GR . . . .
H66C H -0.052979 0.942710 0.614205 0.054 Uiso 1 1 calc GR . . . .
C67 C 0.2641(3) 0.99402(17) 0.51492(13) 0.0504(7) Uani 1 1 d D U . . .
C68 C 0.2992(6) 0.9521(3) 0.4646(2) 0.0613(15) Uani 0.595(6) 1 d D U P D 1
H68A H 0.237388 0.903555 0.442589 0.092 Uiso 0.595(6) 1 calc GR . P D 1
H68B H 0.365492 0.938665 0.482865 0.092 Uiso 0.595(6) 1 calc GR . P D 1
H68C H 0.317909 0.986416 0.435436 0.092 Uiso 0.595(6) 1 calc GR . P D 1
C69 C 0.1792(4) 1.0312(4) 0.4948(3) 0.0523(14) Uani 0.595(6) 1 d D U P D 1
H69A H 0.203565 1.064792 0.466025 0.078 Uiso 0.595(6) 1 calc GR . P D 1
H69B H 0.170731 1.063370 0.531009 0.078 Uiso 0.595(6) 1 calc GR . P D 1
H69C H 0.106879 0.990060 0.473826 0.078 Uiso 0.595(6) 1 calc GR . P D 1
C70 C 0.3805(4) 1.0704(3) 0.5494(2) 0.0554(14) Uani 0.595(6) 1 d D U P D 1
H70A H 0.394753 1.107141 0.521352 0.083 Uiso 0.595(6) 1 calc GR . P D 1
H70B H 0.444576 1.051466 0.559553 0.083 Uiso 0.595(6) 1 calc GR . P D 1
H70C H 0.370704 1.097662 0.587569 0.083 Uiso 0.595(6) 1 calc GR . P D 1
C71 C 0.46293(16) 0.82154(11) 0.63574(9) 0.0215(4) Uani 1 1 d . . . . .
C72 C 0.43203(18) 0.75957(12) 0.58343(10) 0.0274(4) Uani 1 1 d . . . . .
C73 C 0.5159(2) 0.74825(14) 0.55530(11) 0.0351(5) Uani 1 1 d . . . . .
H73 H 0.496289 0.705984 0.520639 0.042 Uiso 1 1 calc R . . . .
C74 C 0.6266(2) 0.79755(15) 0.57715(12) 0.0360(5) Uani 1 1 d . . . . .
H74 H 0.682347 0.789398 0.557363 0.043 Uiso 1 1 calc R . . . .
C75 C 0.65582(18) 0.85838(14) 0.62758(11) 0.0330(5) Uani 1 1 d . . . . .
H75 H 0.731959 0.892280 0.642017 0.040 Uiso 1 1 calc R . . . .
C76 C 0.57597(17) 0.87171(12) 0.65830(10) 0.0263(4) Uani 1 1 d . . . . .
C77 C 0.61098(19) 0.93932(15) 0.71403(11) 0.0365(5) Uani 1 1 d . . . . .
H77 H 0.550645 0.927728 0.736899 0.044 Uiso 1 1 calc R . . . .
C78 C 0.7195(4) 0.9463(3) 0.7588(2) 0.0855(14) Uani 1 1 d . . . . .
H78A H 0.712974 0.895908 0.771584 0.128 Uiso 1 1 calc GR . . . .
H78B H 0.734683 0.987844 0.795324 0.128 Uiso 1 1 calc GR . . . .
H78C H 0.781495 0.959866 0.738483 0.128 Uiso 1 1 calc GR . . . .
C79 C 0.6174(5) 1.0173(2) 0.6944(2) 0.0910(14) Uani 1 1 d . U . . .
H79A H 0.632708 1.058508 0.731166 0.137 Uiso 1 1 calc GR . . . .
H79B H 0.545490 1.011733 0.666102 0.137 Uiso 1 1 calc GR . . . .
H79C H 0.677998 1.031820 0.673296 0.137 Uiso 1 1 calc GR . . . .
C80 C 0.3105(2) 0.70553(14) 0.55548(11) 0.0346(5) Uani 1 1 d . . . . .
H80 H 0.262863 0.721358 0.581491 0.042 Uiso 1 1 calc R . . . .
C81 C 0.2983(2) 0.61933(15) 0.55613(13) 0.0435(6) Uani 1 1 d . . . . .
H81A H 0.342509 0.601890 0.529850 0.065 Uiso 1 1 calc GR . . . .
H81B H 0.218746 0.586646 0.540228 0.065 Uiso 1 1 calc GR . . . .
H81C H 0.325679 0.614036 0.598728 0.065 Uiso 1 1 calc GR . . . .
C82 C 0.2681(2) 0.71623(18) 0.48952(13) 0.0476(6) Uani 1 1 d . . . . .
H82A H 0.277934 0.772124 0.490259 0.071 Uiso 1 1 calc GR . . . .
H82B H 0.188082 0.684793 0.473564 0.071 Uiso 1 1 calc GR . . . .
H82C H 0.311213 0.698609 0.462575 0.071 Uiso 1 1 calc GR . . . .
C83 C 0.36706(19) 0.81619(14) 0.86719(9) 0.0290(4) Uani 1 1 d . . . . .
C84 C 0.4679(2) 0.87579(16) 0.90123(10) 0.0371(5) Uani 1 1 d . . . . .
C85 C 0.5146(3) 0.8694(2) 0.96131(12) 0.0525(7) Uani 1 1 d . . . . .
H85 H 0.582449 0.909066 0.985215 0.063 Uiso 1 1 calc R . . . .
C86 C 0.4652(3) 0.8073(2) 0.98680(12) 0.0613(9) Uani 1 1 d . . . . .
H86 H 0.497746 0.805279 1.028131 0.074 Uiso 1 1 calc R . . . .
C87 C 0.3703(3) 0.7491(2) 0.95291(12) 0.0557(8) Uani 1 1 d . . . . .
H87 H 0.337800 0.705879 0.970572 0.067 Uiso 1 1 calc R . . . .
C88 C 0.3187(2) 0.75126(16) 0.89215(11) 0.0406(5) Uani 1 1 d . . . . .
C89 C 0.2134(3) 0.68306(18) 0.85668(13) 0.0530(7) Uani 1 1 d . . . . .
H89 H 0.195583 0.689633 0.812739 0.064 Uiso 1 1 calc R . . . .
C90 C 0.1114(4) 0.6833(2) 0.8824(2) 0.0724(10) Uani 1 1 d . . . . .
H90A H 0.124964 0.674406 0.924866 0.109 Uiso 1 1 calc GR . . . .
H90B H 0.044061 0.641202 0.856234 0.109 Uiso 1 1 calc GR . . . .
H90C H 0.099981 0.734470 0.882457 0.109 Uiso 1 1 calc GR . . . .
C91 C 0.2323(4) 0.6031(2) 0.85591(16) 0.0644(9) Uani 1 1 d . . . . .
H91A H 0.300795 0.604969 0.842271 0.097 Uiso 1 1 calc GR . . . .
H91B H 0.167586 0.561387 0.827241 0.097 Uiso 1 1 calc GR . . . .
H91C H 0.240693 0.591957 0.897744 0.097 Uiso 1 1 calc GR . . . .
C92 C 0.5229(2) 0.94579(18) 0.87495(12) 0.0445(6) Uani 1 1 d . . . . .
H92 H 0.512744 0.925856 0.829736 0.053 Uiso 1 1 calc R . . . .
C93 C 0.4693(4) 1.0087(2) 0.8801(3) 0.0839(13) Uani 1 1 d . . . . .
H93A H 0.388208 0.985468 0.860889 0.126 Uiso 1 1 calc GR . . . .
H93B H 0.503044 1.049926 0.858896 0.126 Uiso 1 1 calc GR . . . .
H93C H 0.481635 1.031907 0.924013 0.126 Uiso 1 1 calc GR . . . .
C94 C 0.6495(3) 0.9831(3) 0.9042(3) 0.0920(15) Uani 1 1 d . . . . .
H94A H 0.662338 1.013707 0.945953 0.138 Uiso 1 1 calc GR . . . .
H94B H 0.683836 1.018017 0.878584 0.138 Uiso 1 1 calc GR . . . .
H94C H 0.683471 0.941385 0.906691 0.138 Uiso 1 1 calc GR . . . .
C95 C 0.5605(9) 1.1999(7) 0.6401(4) 0.100(3) Uani 0.5 1 d D U P . .
H95A H 0.502038 1.148071 0.632275 0.150 Uiso 0.5 1 calc GR . P . .
H95B H 0.629898 1.192913 0.632512 0.150 Uiso 0.5 1 calc GR . P . .
H95C H 0.535032 1.231869 0.612424 0.150 Uiso 0.5 1 calc GR . P . .
C96 C 0.5827(5) 1.2407(5) 0.7061(3) 0.0719(15) Uani 0.5 1 d D U P . .
H96A H 0.604595 1.206322 0.733423 0.086 Uiso 0.5 1 calc R . P . .
H96B H 0.647860 1.289902 0.714645 0.086 Uiso 0.5 1 calc R . P . .
C97 C 0.4881(6) 1.2609(4) 0.7231(4) 0.0760(14) Uani 0.5 1 d D U P . .
H97A H 0.519758 1.298457 0.763693 0.091 Uiso 0.5 1 calc R . P . .
H97B H 0.463343 1.290681 0.692572 0.091 Uiso 0.5 1 calc R . P . .
C98 C 0.3865(6) 1.2021(5) 0.7283(4) 0.0879(16) Uani 0.5 1 d D U P . .
H98A H 0.345430 1.171015 0.685970 0.105 Uiso 0.5 1 calc R . P . .
H98B H 0.338343 1.230934 0.742482 0.105 Uiso 0.5 1 calc R . P . .
C99 C 0.3953(7) 1.1462(5) 0.7684(5) 0.0965(19) Uani 0.5 1 d D U P . .
H99A H 0.429015 1.176225 0.811665 0.116 Uiso 0.5 1 calc R . P . .
H99B H 0.447915 1.119793 0.756838 0.116 Uiso 0.5 1 calc R . P . .
C100 C 0.2860(7) 1.0833(6) 0.7663(5) 0.100(3) Uani 0.5 1 d D U P . .
H10A H 0.251614 1.102278 0.797728 0.150 Uiso 0.5 1 calc GR . P . .
H10B H 0.301197 1.035288 0.774828 0.150 Uiso 0.5 1 calc GR . P . .
H10C H 0.234473 1.071465 0.725117 0.150 Uiso 0.5 1 calc GR . P . .
C15A C -0.0047(6) 0.1339(3) 0.7295(5) 0.097(3) Uani 0.491(7) 1 d D U P A 2
H15D H -0.076665 0.090857 0.720727 0.145 Uiso 0.491(7) 1 calc GR . P A 2
H15E H 0.049337 0.126763 0.763832 0.145 Uiso 0.491(7) 1 calc GR . P A 2
H15F H 0.024738 0.133352 0.692444 0.145 Uiso 0.491(7) 1 calc GR . P A 2
C16A C -0.1135(7) 0.2237(5) 0.6996(4) 0.082(3) Uani 0.491(7) 1 d D U P A 2
H16D H -0.089817 0.229804 0.661171 0.123 Uiso 0.491(7) 1 calc GR . P A 2
H16E H -0.126118 0.271975 0.717030 0.123 Uiso 0.491(7) 1 calc GR . P A 2
H16F H -0.183567 0.178845 0.690541 0.123 Uiso 0.491(7) 1 calc GR . P A 2
C17A C -0.0717(7) 0.2059(6) 0.8075(3) 0.100(3) Uani 0.491(7) 1 d D U P A 2
H17D H -0.147609 0.166798 0.796217 0.150 Uiso 0.491(7) 1 calc GR . P A 2
H17E H -0.075045 0.258032 0.823395 0.150 Uiso 0.491(7) 1 calc GR . P A 2
H17F H -0.022592 0.191076 0.839520 0.150 Uiso 0.491(7) 1 calc GR . P A 2
C30A C 0.6154(15) 0.5115(15) 0.6452(8) 0.036(4) Uani 0.449(9) 1 d . . P B 2
H30A H 0.564358 0.469933 0.661105 0.043 Uiso 0.449(9) 1 calc R . P B 2
C31A C 0.5327(9) 0.5386(5) 0.5963(3) 0.072(3) Uani 0.449(9) 1 d . . P B 2
H31D H 0.481231 0.556523 0.616781 0.107 Uiso 0.449(9) 1 calc GR . P B 2
H31E H 0.488985 0.493944 0.561744 0.107 Uiso 0.449(9) 1 calc GR . P B 2
H31F H 0.577154 0.581962 0.580485 0.107 Uiso 0.449(9) 1 calc GR . P B 2
C32A C 0.6758(8) 0.4683(6) 0.6091(5) 0.076(3) Uani 0.449(9) 1 d . U P B 2
H32D H 0.728016 0.505839 0.592146 0.114 Uiso 0.449(9) 1 calc GR . P B 2
H32E H 0.620359 0.427241 0.575068 0.114 Uiso 0.449(9) 1 calc GR . P B 2
H32F H 0.717942 0.443843 0.636885 0.114 Uiso 0.449(9) 1 calc GR . P B 2
C45A C 0.2880(10) 0.3531(7) 0.5905(5) 0.052(3) Uani 0.427(19) 1 d D U P C 2
H45A H 0.342067 0.375550 0.632367 0.062 Uiso 0.427(19) 1 calc R . P C 2
C46A C 0.2417(12) 0.2639(7) 0.5836(5) 0.063(3) Uani 0.427(19) 1 d D U P C 2
H46D H 0.206799 0.251470 0.617627 0.094 Uiso 0.427(19) 1 calc GR . P C 2
H46E H 0.303204 0.242094 0.584765 0.094 Uiso 0.427(19) 1 calc GR . P C 2
H46F H 0.185111 0.240729 0.543862 0.094 Uiso 0.427(19) 1 calc GR . P C 2
C47A C 0.3534(7) 0.3733(8) 0.5415(5) 0.061(3) Uani 0.427(19) 1 d D U P C 2
H47D H 0.305198 0.345353 0.500201 0.091 Uiso 0.427(19) 1 calc GR . P C 2
H47E H 0.420423 0.357073 0.549563 0.091 Uiso 0.427(19) 1 calc GR . P C 2
H47F H 0.376520 0.430377 0.543463 0.091 Uiso 0.427(19) 1 calc GR . P C 2
C68A C 0.3681(5) 1.0038(5) 0.4959(4) 0.0544(19) Uani 0.405(6) 1 d D U P D 2
H68D H 0.371477 1.036253 0.464345 0.082 Uiso 0.405(6) 1 calc GR . P D 2
H68E H 0.370635 0.951903 0.478574 0.082 Uiso 0.405(6) 1 calc GR . P D 2
H68F H 0.432475 1.029869 0.531920 0.082 Uiso 0.405(6) 1 calc GR . P D 2
C69A C 0.2276(7) 1.0653(4) 0.5244(3) 0.0456(17) Uani 0.405(6) 1 d D U P D 2
H69D H 0.272611 1.100334 0.564235 0.068 Uiso 0.405(6) 1 calc GR . P D 2
H69E H 0.147720 1.048540 0.524514 0.068 Uiso 0.405(6) 1 calc GR . P D 2
H69F H 0.238609 1.093568 0.490736 0.068 Uiso 0.405(6) 1 calc GR . P D 2
C70A C 0.1625(6) 0.9361(4) 0.4526(3) 0.0555(19) Uani 0.405(6) 1 d D U P D 2
H70D H 0.164639 0.962299 0.417230 0.083 Uiso 0.405(6) 1 calc GR . P D 2
H70E H 0.088817 0.926627 0.461808 0.083 Uiso 0.405(6) 1 calc GR . P D 2
H70F H 0.174989 0.885547 0.442335 0.083 Uiso 0.405(6) 1 calc GR . P D 2

loop_
_atom_site_aniso_label
_atom_site_aniso_U_11
_atom_site_aniso_U_22
_atom_site_aniso_U_33
_atom_site_aniso_U_23
_atom_site_aniso_U_13
_atom_site_aniso_U_12
Cu1 0.02665(16) 0.02242(15) 0.02997(16) 0.01111(11) 0.00903(12) 0.01278(12)
K1 0.0396(3) 0.0495(3) 0.0651(4) 0.0397(3) 0.0255(2) 0.0285(2)
Al1 0.0217(3) 0.0200(3) 0.0219(3) 0.0065(2) 0.0032(2) 0.0093(2)
Al2 0.0206(3) 0.0209(3) 0.0200(2) 0.00777(19) 0.00568(19) 0.0104(2)
O1 0.0202(6) 0.0211(6) 0.0249(6) 0.0084(5) 0.0037(5) 0.0065(5)
O2 0.0203(6) 0.0217(6) 0.0184(6) 0.0068(5) 0.0070(5) 0.0104(5)
N1 0.0240(8) 0.0263(8) 0.0249(8) 0.0122(6) 0.0072(6) 0.0123(6)
N2 0.0248(8) 0.0235(8) 0.0266(8) 0.0037(6) 0.0003(6) 0.0091(6)
N3 0.0190(7) 0.0244(7) 0.0228(7) 0.0102(6) 0.0068(6) 0.0117(6)
N4 0.0247(8) 0.0321(8) 0.0187(7) 0.0078(6) 0.0038(6) 0.0149(7)
C1 0.0219(9) 0.0259(9) 0.0245(9) 0.0091(7) 0.0034(7) 0.0098(7)
C2 0.0258(9) 0.0259(9) 0.0245(9) 0.0104(7) 0.0059(7) 0.0110(7)
C3 0.0262(10) 0.0378(11) 0.0322(10) 0.0177(9) 0.0111(8) 0.0162(8)
C4 0.0301(11) 0.0419(12) 0.0342(11) 0.0196(9) 0.0079(8) 0.0204(9)
C5 0.0341(11) 0.0383(11) 0.0344(11) 0.0224(9) 0.0098(9) 0.0168(9)
C6 0.0284(10) 0.0299(10) 0.0283(10) 0.0138(8) 0.0082(8) 0.0116(8)
C7 0.0282(10) 0.0361(11) 0.0348(11) 0.0193(9) 0.0105(8) 0.0116(8)
C8 0.0260(10) 0.0284(10) 0.0397(11) 0.0141(9) 0.0073(8) 0.0082(8)
C9 0.0367(13) 0.0307(11) 0.0627(16) 0.0240(11) 0.0062(11) 0.0019(10)
C10 0.0369(13) 0.0307(12) 0.0729(19) 0.0169(12) -0.0054(13) -0.0043(10)
C11 0.0336(12) 0.0280(11) 0.0515(14) 0.0076(10) -0.0094(10) 0.0004(9)
C12 0.0276(10) 0.0203(9) 0.0353(11) 0.0057(8) 0.0019(8) 0.0083(8)
C13 0.0212(9) 0.0205(9) 0.0334(10) 0.0061(7) 0.0043(7) 0.0041(7)
C14 0.0472(16) 0.0439(16) 0.114(3) 0.0307(17) -0.0112(17) -0.0163(14)
C15 0.063(4) 0.059(3) 0.103(4) 0.042(3) 0.000(3) -0.015(3)
C16 0.071(4) 0.045(3) 0.100(4) 0.021(3) -0.014(3) -0.005(3)
C17 0.037(3) 0.061(4) 0.133(7) 0.039(5) 0.007(5) -0.006(3)
C18 0.0383(12) 0.0485(13) 0.0373(12) 0.0147(10) 0.0150(10) 0.0151(11)
C19 0.0413(13) 0.0466(13) 0.0490(14) 0.0323(11) 0.0159(11) 0.0139(11)
C20 0.0339(12) 0.0590(15) 0.0473(14) 0.0322(12) 0.0123(10) 0.0279(11)
C21 0.0393(14) 0.097(3) 0.075(2) 0.0565(19) 0.0262(14) 0.0425(16)
C22 0.0389(14) 0.076(2) 0.0505(16) 0.0275(14) 0.0008(12) 0.0252(14)
C23 0.0574(17) 0.0632(18) 0.0658(18) 0.0326(15) 0.0182(14) 0.0431(15)
C24 0.0238(9) 0.0277(9) 0.0270(9) 0.0139(7) 0.0073(7) 0.0142(8)
C25 0.0288(10) 0.0325(10) 0.0289(10) 0.0137(8) 0.0080(8) 0.0109(8)
C26 0.0304(11) 0.0357(11) 0.0407(12) 0.0141(9) 0.0066(9) 0.0071(9)
C27 0.0293(11) 0.0449(13) 0.0504(14) 0.0251(11) 0.0164(10) 0.0108(10)
C28 0.0359(12) 0.0494(13) 0.0415(12) 0.0252(10) 0.0218(10) 0.0224(10)
C29 0.0316(10) 0.0359(11) 0.0307(10) 0.0165(9) 0.0126(8) 0.0194(9)
C30 0.060(7) 0.036(5) 0.018(4) -0.002(3) 0.010(3) 0.011(3)
C31 0.126(8) 0.088(5) 0.031(3) 0.008(3) 0.021(4) 0.005(5)
C32 0.087(5) 0.058(4) 0.095(6) -0.022(4) -0.020(4) 0.045(4)
C33 0.0392(12) 0.0356(11) 0.0304(11) 0.0041(9) 0.0115(9) 0.0043(9)
C34 0.0565(17) 0.0445(14) 0.0494(15) 0.0007(12) 0.0185(13) 0.0172(12)
C35 0.071(2) 0.0624(18) 0.0305(12) 0.0127(12) 0.0083(12) 0.0197(15)
C36 0.0253(9) 0.0315(10) 0.0253(10) 0.0022(8) -0.0004(8) 0.0099(8)
C37 0.0429(14) 0.0585(16) 0.0339(13) -0.0119(11) -0.0061(10) 0.0240(12)
C38 0.0534(16) 0.0659(18) 0.0302(12) -0.0094(12) -0.0047(11) 0.0183(14)
C39 0.0485(15) 0.0500(15) 0.0336(12) 0.0041(11) -0.0163(11) 0.0068(12)
C40 0.0347(12) 0.0413(13) 0.0477(14) 0.0087(11) -0.0120(10) 0.0121(10)
C41 0.0249(10) 0.0293(10) 0.0359(11) 0.0069(8) -0.0024(8) 0.0075(8)
C42 0.0268(11) 0.0448(13) 0.0461(13) 0.0025(10) 0.0021(9) 0.0191(10)
C43 0.0580(19) 0.0633(19) 0.078(2) 0.0163(17) 0.0317(17) 0.0277(16)
C44 0.0373(13) 0.0403(13) 0.0708(19) 0.0030(12) 0.0001(12) 0.0193(11)
C45 0.061(4) 0.059(5) 0.044(3) -0.011(3) 0.002(3) 0.039(4)
C46 0.092(6) 0.064(5) 0.090(5) 0.008(4) 0.022(5) 0.049(5)
C47 0.068(4) 0.086(6) 0.066(4) -0.013(4) 0.017(3) 0.037(4)
C48 0.0208(8) 0.0214(8) 0.0170(8) 0.0077(6) 0.0044(6) 0.0085(7)
C49 0.0193(8) 0.0208(8) 0.0218(8) 0.0069(7) 0.0057(6) 0.0093(7)
C50 0.0272(9) 0.0311(10) 0.0281(9) 0.0153(8) 0.0131(8) 0.0152(8)
C51 0.0358(11) 0.0343(10) 0.0274(10) 0.0162(8) 0.0119(8) 0.0195(9)
C52 0.0294(10) 0.0354(10) 0.0279(10) 0.0150(8) 0.0081(8) 0.0209(8)
C53 0.0207(8) 0.0272(9) 0.0213(8) 0.0068(7) 0.0043(7) 0.0114(7)
C54 0.0193(8) 0.0337(10) 0.0232(9) 0.0087(7) 0.0038(7) 0.0124(8)
C55 0.0179(8) 0.0262(9) 0.0234(9) 0.0049(7) 0.0041(7) 0.0082(7)
C56 0.0211(9) 0.0338(10) 0.0284(10) 0.0034(8) 0.0065(7) 0.0130(8)
C57 0.0264(10) 0.0372(11) 0.0245(10) -0.0007(8) 0.0067(8) 0.0117(8)
C58 0.0283(10) 0.0369(11) 0.0188(9) 0.0022(8) 0.0040(7) 0.0135(8)
C59 0.0214(9) 0.0259(9) 0.0219(9) 0.0062(7) 0.0049(7) 0.0091(7)
C60 0.0183(8) 0.0231(8) 0.0199(8) 0.0051(6) 0.0071(7) 0.0077(7)
C61 0.0318(11) 0.0541(14) 0.0299(11) -0.0068(10) 0.0068(9) 0.0196(10)
C62 0.0437(15) 0.093(2) 0.0396(14) -0.0135(14) 0.0095(11) 0.0373(16)
C63 0.0481(16) 0.0659(19) 0.0549(17) -0.0260(15) 0.0094(13) 0.0148(14)
C64 0.070(2) 0.086(2) 0.0368(14) 0.0073(14) 0.0274(14) 0.0353(18)
C65 0.0221(9) 0.0454(12) 0.0263(10) 0.0067(9) -0.0001(8) 0.0035(9)
C66 0.0314(11) 0.0512(13) 0.0429(12) 0.0216(10) 0.0155(9) 0.0285(10)
C67 0.0726(17) 0.0639(16) 0.0512(14) 0.0425(13) 0.0380(13) 0.0478(14)
C68 0.089(4) 0.085(4) 0.043(3) 0.042(3) 0.039(3) 0.051(3)
C69 0.050(3) 0.073(4) 0.058(3) 0.051(3) 0.021(2) 0.034(3)
C70 0.047(3) 0.059(3) 0.068(3) 0.046(2) 0.012(2) 0.015(2)
C71 0.0204(8) 0.0251(9) 0.0265(9) 0.0137(7) 0.0092(7) 0.0128(7)
C72 0.0271(10) 0.0298(10) 0.0310(10) 0.0096(8) 0.0113(8) 0.0137(8)
C73 0.0401(12) 0.0382(11) 0.0386(12) 0.0102(9) 0.0207(10) 0.0218(10)
C74 0.0336(11) 0.0464(13) 0.0465(13) 0.0238(10) 0.0252(10) 0.0242(10)
C75 0.0213(9) 0.0438(12) 0.0440(12) 0.0247(10) 0.0143(8) 0.0147(9)
C76 0.0207(9) 0.0306(10) 0.0329(10) 0.0167(8) 0.0082(7) 0.0106(8)
C77 0.0253(10) 0.0430(12) 0.0351(11) 0.0075(9) 0.0065(8) 0.0035(9)
C78 0.067(2) 0.083(3) 0.077(3) -0.019(2) -0.034(2) 0.033(2)
C79 0.135(4) 0.0497(18) 0.074(2) -0.0040(17) -0.008(2) 0.040(2)
C80 0.0316(11) 0.0357(11) 0.0347(11) 0.0005(9) 0.0102(9) 0.0105(9)
C81 0.0462(14) 0.0339(12) 0.0456(14) 0.0023(10) 0.0151(11) 0.0065(10)
C82 0.0406(14) 0.0505(15) 0.0430(14) 0.0036(11) 0.0012(11) 0.0111(11)
C83 0.0338(11) 0.0411(11) 0.0183(9) 0.0076(8) 0.0039(8) 0.0226(9)
C84 0.0357(12) 0.0512(14) 0.0248(10) 0.0004(9) 0.0008(9) 0.0230(10)
C85 0.0489(15) 0.076(2) 0.0283(12) -0.0020(12) -0.0092(11) 0.0320(15)
C86 0.088(2) 0.081(2) 0.0237(12) 0.0154(13) -0.0017(13) 0.050(2)
C87 0.089(2) 0.0604(17) 0.0280(12) 0.0214(12) 0.0100(13) 0.0373(17)
C88 0.0587(15) 0.0466(13) 0.0256(11) 0.0153(9) 0.0108(10) 0.0273(12)
C89 0.073(2) 0.0493(15) 0.0347(13) 0.0221(11) 0.0154(13) 0.0106(14)
C90 0.074(2) 0.058(2) 0.090(3) 0.0280(19) 0.030(2) 0.0170(18)
C91 0.103(3) 0.0510(17) 0.0471(16) 0.0143(13) 0.0364(18) 0.0245(18)
C92 0.0365(13) 0.0549(15) 0.0300(11) -0.0041(10) 0.0038(9) 0.0062(11)
C93 0.069(2) 0.057(2) 0.138(4) 0.037(2) 0.043(3) 0.0197(18)
C94 0.0401(18) 0.100(3) 0.117(4) 0.022(3) 0.005(2) 0.006(2)
C95 0.097(5) 0.106(5) 0.098(5) 0.022(4) 0.007(4) 0.045(4)
C96 0.066(3) 0.077(3) 0.077(3) 0.023(3) 0.003(3) 0.037(3)
C97 0.066(3) 0.081(3) 0.081(3) 0.020(3) 0.002(2) 0.034(2)
C98 0.076(3) 0.083(3) 0.097(3) 0.018(3) 0.000(3) 0.031(3)
C99 0.083(3) 0.087(3) 0.105(4) 0.020(3) -0.009(3) 0.029(3)
C100 0.061(4) 0.086(4) 0.122(5) 0.052(4) -0.019(4) -0.006(4)
C15A 0.065(4) 0.030(3) 0.164(8) -0.008(4) 0.020(5) -0.011(3)
C16A 0.043(4) 0.057(4) 0.116(7) 0.019(5) 0.003(5) -0.017(3)
C17A 0.054(4) 0.098(6) 0.106(6) -0.009(5) 0.037(4) -0.035(4)
C30A 0.033(5) 0.038(7) 0.051(9) 0.017(5) 0.025(5) 0.020(5)
C31A 0.103(7) 0.063(4) 0.033(3) 0.008(3) -0.016(4) 0.025(4)
C32A 0.074(4) 0.071(4) 0.083(5) -0.015(3) 0.039(4) 0.025(3)
C45A 0.055(5) 0.058(5) 0.040(4) -0.010(4) -0.003(3) 0.034(4)
C46A 0.068(6) 0.063(6) 0.065(5) 0.007(4) 0.007(4) 0.043(5)
C47A 0.056(4) 0.069(6) 0.057(5) -0.011(4) 0.011(3) 0.033(4)
C68A 0.065(4) 0.070(4) 0.064(4) 0.054(4) 0.038(3) 0.043(4)
C69A 0.068(5) 0.046(4) 0.049(4) 0.033(3) 0.032(3) 0.035(3)
C70A 0.086(5) 0.059(4) 0.029(3) 0.026(3) 0.010(3) 0.031(4)

loop_
_atom_type_symbol
_atom_type_description
_atom_type_scat_dispersion_real
_atom_type_scat_dispersion_imag
_atom_type_scat_source
C C 0.0181 0.0091 'International Tables Vol C Tables 4.2.6.8 and 6.1.1.4'
H H 0.0000 0.0000 'International Tables Vol C Tables 4.2.6.8 and 6.1.1.4'
Al Al 0.2130 0.2455 'International Tables Vol C Tables 4.2.6.8 and 6.1.1.4'
Cu Cu -1.9646 0.5888 'International Tables Vol C Tables 4.2.6.8 and 6.1.1.4'
K K 0.3868 1.0657 'International Tables Vol C Tables 4.2.6.8 and 6.1.1.4'
N N 0.0311 0.0180 'International Tables Vol C Tables 4.2.6.8 and 6.1.1.4'
O O 0.0492 0.0322 'International Tables Vol C Tables 4.2.6.8 and 6.1.1.4'

loop_
_geom_angle_atom_site_label_1
_geom_angle_atom_site_label_2
_geom_angle_atom_site_label_3
_geom_angle
_geom_angle_site_symmetry_1
_geom_angle_site_symmetry_3
_geom_angle_publ_flag
Al1 Cu1 K1 92.312(19) . . ?
Al2 Cu1 K1 92.721(18) . . ?
Al2 Cu1 Al1 174.88(2) . . ?
Cu1 K1 C24 82.01(4) . . ?
Cu1 K1 C25 87.34(4) . . ?
Cu1 K1 C26 110.73(5) . . ?
Cu1 K1 C27 131.04(4) . . ?
Cu1 K1 C28 126.00(5) . . ?
Cu1 K1 C29 100.83(4) . . ?
Cu1 K1 C71 78.94(4) . . ?
Cu1 K1 C72 81.26(4) . . ?
Cu1 K1 C74 124.92(5) . . ?
Cu1 K1 C75 123.76(4) . . ?
Cu1 K1 C76 99.71(4) . . ?
C24 K1 C25 26.03(6) . . ?
C24 K1 C26 44.76(6) . . ?
C24 K1 C27 51.97(6) . . ?
C24 K1 C28 45.44(5) . . ?
C24 K1 C71 160.09(5) . . ?
C24 K1 C72 144.61(6) . . ?
C24 K1 C74 140.92(6) . . ?
C24 K1 C75 154.22(6) . . ?
C25 K1 C26 25.12(6) . . ?
C25 K1 C27 44.14(6) . . ?
C25 K1 C28 52.25(6) . . ?
C25 K1 C71 156.02(6) . . ?
C25 K1 C72 167.27(6) . . ?
C25 K1 C74 147.36(6) . . ?
C26 K1 C27 24.52(6) . . ?
C26 K1 C72 167.50(6) . . ?
C27 K1 C72 145.83(6) . . ?
C28 K1 C26 43.64(7) . . ?
C28 K1 C27 24.52(7) . . ?
C28 K1 C72 132.08(6) . . ?
C28 K1 C74 98.55(6) . . ?
C29 K1 C24 26.39(5) . . ?
C29 K1 C25 45.99(6) . . ?
C29 K1 C26 52.23(6) . . ?
C29 K1 C27 44.57(6) . . ?
C29 K1 C28 25.85(6) . . ?
C29 K1 C71 156.03(6) . . ?
C29 K1 C72 130.83(6) . . ?
C29 K1 C74 114.55(6) . . ?
C29 K1 C75 131.75(6) . . ?
C29 K1 C76 157.71(6) . . ?
C71 K1 C26 150.44(6) . . ?
C71 K1 C27 147.94(6) . . ?
C71 K1 C28 150.25(6) . . ?
C71 K1 C72 25.20(5) . . ?
C71 K1 C74 51.75(5) . . ?
C74 K1 C26 124.21(6) . . ?
C74 K1 C27 103.22(6) . . ?
C74 K1 C72 43.66(5) . . ?
C75 K1 C25 141.23(6) . . ?
C75 K1 C26 116.54(6) . . ?
C75 K1 C27 103.40(6) . . ?
C75 K1 C28 109.21(6) . . ?
C75 K1 C71 45.07(5) . . ?
C75 K1 C72 51.42(6) . . ?
C75 K1 C74 24.80(7) . . ?
C76 K1 C24 170.10(6) . . ?
C76 K1 C25 144.07(6) . . ?
C76 K1 C26 126.47(6) . . ?
C76 K1 C27 122.82(6) . . ?
C76 K1 C28 134.25(6) . . ?
C76 K1 C71 25.97(5) . . ?
C76 K1 C72 44.95(5) . . ?
C76 K1 C74 44.88(6) . . ?
C76 K1 C75 25.96(6) . . ?
Cu1 Al1 K1 50.443(14) . . ?
O1 Al1 Cu1 128.27(5) . . ?
O1 Al1 K1 141.45(4) . . ?
N1 Al1 Cu1 119.57(6) . . ?
N1 Al1 K1 74.44(5) . . ?
N1 Al1 O1 79.30(6) . . ?
N2 Al1 Cu1 111.79(6) . . ?
N2 Al1 K1 139.07(6) . . ?
N2 Al1 O1 79.46(7) . . ?
N2 Al1 N1 126.95(8) . . ?
Cu1 Al2 K1 50.191(14) . . ?
O2 Al2 Cu1 135.01(4) . . ?
O2 Al2 K1 148.81(4) . . ?
N3 Al2 Cu1 116.86(5) . . ?
N3 Al2 K1 75.35(5) . . ?
N3 Al2 O2 77.97(6) . . ?
N4 Al2 Cu1 112.78(6) . . ?
N4 Al2 K1 131.19(5) . . ?
N4 Al2 O2 78.60(6) . . ?
N4 Al2 N3 127.75(8) . . ?
C1 O1 Al1 114.62(11) . . ?
C1 O1 C13 110.97(15) . . ?
C13 O1 Al1 114.34(12) . . ?
C48 O2 Al2 114.22(11) . . ?
C48 O2 C60 111.30(14) . . ?
C60 O2 Al2 113.97(11) . . ?
C2 N1 Al1 117.03(13) . . ?
C2 N1 C24 114.37(16) . . ?
C24 N1 Al1 123.02(12) . . ?
C12 N2 Al1 117.65(14) . . ?
C12 N2 C36 115.48(17) . . ?
C36 N2 Al1 126.55(15) . . ?
C49 N3 Al2 119.41(12) . . ?
C49 N3 C71 115.00(15) . . ?
C71 N3 Al2 123.04(12) . . ?
C59 N4 Al2 119.07(13) . . ?
C59 N4 C83 115.06(16) . . ?
C83 N4 Al2 124.66(13) . . ?
C2 C1 O1 113.22(17) . . ?
C6 C1 O1 120.36(18) . . ?
C6 C1 C2 126.30(19) . . ?
N1 C2 C3 128.38(19) . . ?
C1 C2 N1 115.72(17) . . ?
C1 C2 C3 115.89(18) . . ?
C4 C3 C2 120.9(2) . . ?
C3 C4 C5 119.7(2) . . ?
C3 C4 C20 121.3(2) . . ?
C5 C4 C20 119.03(19) . . ?
C6 C5 C4 121.29(19) . . ?
C1 C6 C5 115.76(19) . . ?
C1 C6 C7 117.08(18) . . ?
C5 C6 C7 127.15(19) . . ?
C8 C7 C6 106.32(17) . . ?
C8 C7 C18 108.36(19) . . ?
C18 C7 C6 109.94(19) . . ?
C19 C7 C6 111.14(19) . . ?
C19 C7 C8 111.7(2) . . ?
C19 C7 C18 109.3(2) . . ?
C9 C8 C7 126.1(2) . . ?
C13 C8 C7 117.74(19) . . ?
C13 C8 C9 116.2(2) . . ?
C10 C9 C8 120.5(2) . . ?
C9 C10 C11 120.4(2) . . ?
C9 C10 C14 120.7(3) . . ?
C11 C10 C14 118.8(3) . . ?
C10 C11 C12 120.6(2) . . ?
N2 C12 C11 129.4(2) . . ?
N2 C12 C13 115.62(18) . . ?
C13 C12 C11 115.0(2) . . ?
C8 C13 O1 120.21(19) . . ?
C8 C13 C12 126.67(19) . . ?
C12 C13 O1 112.80(18) . . ?
C10 C14 C16 104.1(4) . . ?
C10 C14 C17A 108.0(4) . . ?
C15 C14 C10 112.9(4) . . ?
C15 C14 C16 101.5(4) . . ?
C17 C14 C10 111.5(4) . . ?
C17 C14 C15 118.5(5) . . ?
C17 C14 C16 106.4(4) . . ?
C15A C14 C10 110.8(4) . . ?
C15A C14 C16A 115.0(5) . . ?
C15A C14 C17A 107.2(5) . . ?
C16A C14 C10 112.7(4) . . ?
C16A C14 C17A 102.4(4) . . ?
C4 C20 C23 109.5(2) . . ?
C21 C20 C4 112.4(2) . . ?
C21 C20 C23 108.1(3) . . ?
C22 C20 C4 108.9(2) . . ?
C22 C20 C21 108.6(3) . . ?
C22 C20 C23 109.3(2) . . ?
N1 C24 K1 114.79(12) . . ?
C25 C24 K1 79.00(12) . . ?
C25 C24 N1 120.17(18) . . ?
C25 C24 C29 119.45(19) . . ?
C29 C24 K1 75.97(11) . . ?
C29 C24 N1 120.38(19) . . ?
C24 C25 K1 74.97(11) . . ?
C24 C25 C33 122.76(19) . . ?
C26 C25 K1 81.04(13) . . ?
C26 C25 C24 119.3(2) . . ?
C26 C25 C33 117.9(2) . . ?
C33 C25 K1 113.42(15) . . ?
C25 C26 K1 73.84(13) . . ?
C27 C26 K1 78.86(15) . . ?
C27 C26 C25 121.0(2) . . ?
C26 C27 K1 76.62(14) . . ?
C28 C27 K1 73.39(14) . . ?
C28 C27 C26 119.8(2) . . ?
C27 C28 K1 82.09(15) . . ?
C27 C28 C29 121.4(2) . . ?
C29 C28 K1 73.77(13) . . ?
C24 C29 K1 77.63(11) . . ?
C24 C29 C30 119.8(7) . . ?
C24 C29 C30A 123.0(8) . . ?
C28 C29 K1 80.38(13) . . ?
C28 C29 C24 118.9(2) . . ?
C28 C29 C30 121.3(7) . . ?
C28 C29 C30A 118.1(8) . . ?
C30 C29 K1 113.7(6) . . ?
C30A C29 K1 110.2(7) . . ?
C31 C30 C29 107.9(13) . . ?
C32 C30 C29 106.2(9) . . ?
C32 C30 C31 114.4(11) . . ?
C25 C33 C34 111.2(2) . . ?
C25 C33 C35 111.2(2) . . ?
C34 C33 C35 110.7(2) . . ?
C37 C36 N2 119.3(2) . . ?
C41 C36 N2 120.86(19) . . ?
C41 C36 C37 119.8(2) . . ?
C36 C37 C45 119.7(3) . . ?
C36 C37 C45A 123.5(4) . . ?
C38 C37 C36 119.2(3) . . ?
C38 C37 C45 119.8(3) . . ?
C38 C37 C45A 115.6(4) . . ?
C39 C38 C37 120.9(3) . . ?
C40 C39 C38 119.7(2) . . ?
C39 C40 C41 121.9(3) . . ?
C36 C41 C42 122.0(2) . . ?
C40 C41 C36 118.5(2) . . ?
C40 C41 C42 119.5(2) . . ?
C41 C42 C43 111.4(2) . . ?
C41 C42 C44 112.2(2) . . ?
C43 C42 C44 110.4(2) . . ?
C46 C45 C37 113.0(6) . . ?
C47 C45 C37 108.6(5) . . ?
C47 C45 C46 109.8(5) . . ?
C49 C48 O2 113.13(16) . . ?
C53 C48 O2 120.92(16) . . ?
C53 C48 C49 125.79(17) . . ?
N3 C49 C48 115.04(16) . . ?
N3 C49 C50 128.87(17) . . ?
C48 C49 C50 116.08(17) . . ?
C49 C50 C51 120.81(18) . . ?
C50 C51 C67 119.3(2) . . ?
C52 C51 C50 119.81(19) . . ?
C52 C51 C67 120.89(19) . . ?
C51 C52 C53 120.97(18) . . ?
C48 C53 C52 116.29(18) . . ?
C48 C53 C54 117.85(17) . . ?
C52 C53 C54 125.85(17) . . ?
C53 C54 C55 106.88(15) . . ?
C53 C54 C65 108.32(17) . . ?
C55 C54 C65 110.25(17) . . ?
C66 C54 C53 110.61(17) . . ?
C66 C54 C55 110.93(17) . . ?
C66 C54 C65 109.78(18) . . ?
C56 C55 C54 125.86(18) . . ?
C60 C55 C54 118.14(17) . . ?
C60 C55 C56 115.93(18) . . ?
C57 C56 C55 120.72(19) . . ?
C56 C57 C61 121.4(2) . . ?
C58 C57 C56 120.11(18) . . ?
C58 C57 C61 118.35(19) . . ?
C57 C58 C59 121.14(18) . . ?
N4 C59 C58 129.06(18) . . ?
N4 C59 C60 115.72(17) . . ?
C60 C59 C58 115.19(18) . . ?
C55 C60 O2 120.51(16) . . ?
C55 C60 C59 126.38(17) . . ?
C59 C60 O2 112.57(16) . . ?
C62 C61 C57 112.3(2) . . ?
C62 C61 C63 109.5(3) . . ?
C62 C61 C64 107.1(3) . . ?
C63 C61 C57 108.3(2) . . ?
C63 C61 C64 109.5(3) . . ?
C64 C61 C57 110.1(2) . . ?
C51 C67 C70 104.7(2) . . ?
C51 C67 C70A 101.7(3) . . ?
C68 C67 C51 111.6(3) . . ?
C68 C67 C70 102.6(3) . . ?
C69 C67 C51 115.8(3) . . ?
C69 C67 C68 116.3(3) . . ?
C69 C67 C70 103.7(3) . . ?
C68A C67 C51 117.3(3) . . ?
C68A C67 C69A 117.3(4) . . ?
C68A C67 C70A 104.5(4) . . ?
C69A C67 C51 111.6(3) . . ?
C69A C67 C70A 101.2(4) . . ?
N3 C71 K1 114.04(11) . . ?
C72 C71 K1 81.93(12) . . ?
C72 C71 N3 120.04(17) . . ?
C76 C71 K1 74.43(11) . . ?
C76 C71 N3 119.78(18) . . ?
C76 C71 C72 120.18(18) . . ?
C71 C72 K1 72.87(11) . . ?
C71 C72 C80 122.51(18) . . ?
C73 C72 K1 78.20(14) . . ?
C73 C72 C71 118.8(2) . . ?
C73 C72 C80 118.7(2) . . ?
C80 C72 K1 120.56(14) . . ?
C72 C73 K1 77.17(13) . . ?
C74 C73 K1 75.56(14) . . ?
C74 C73 C72 121.1(2) . . ?
C73 C74 K1 80.03(14) . . ?
C75 C74 K1 73.53(13) . . ?
C75 C74 C73 119.8(2) . . ?
C74 C75 K1 81.67(14) . . ?
C74 C75 C76 121.7(2) . . ?
C76 C75 K1 75.53(12) . . ?
C71 C76 K1 79.60(11) . . ?
C71 C76 C77 121.14(18) . . ?
C75 C76 K1 78.50(13) . . ?
C75 C76 C71 118.5(2) . . ?
C75 C76 C77 120.4(2) . . ?
C77 C76 K1 112.42(14) . . ?
C76 C77 C79 111.6(2) . . ?
C78 C77 C76 113.0(2) . . ?
C78 C77 C79 110.8(3) . . ?
C72 C80 C82 110.4(2) . . ?
C81 C80 C72 111.5(2) . . ?
C81 C80 C82 111.1(2) . . ?
C84 C83 N4 119.6(2) . . ?
C88 C83 N4 119.8(2) . . ?
C88 C83 C84 120.6(2) . . ?
C83 C84 C92 121.7(2) . . ?
C85 C84 C83 117.6(3) . . ?
C85 C84 C92 120.8(3) . . ?
C86 C85 C84 122.0(3) . . ?
C87 C86 C85 119.9(2) . . ?
C86 C87 C88 121.5(3) . . ?
C83 C88 C87 118.4(3) . . ?
C83 C88 C89 123.2(2) . . ?
C87 C88 C89 118.3(3) . . ?
C88 C89 C90 112.0(3) . . ?
C88 C89 C91 111.6(3) . . ?
C90 C89 C91 110.2(3) . . ?
C84 C92 C94 113.0(3) . . ?
C93 C92 C84 112.9(3) . . ?
C93 C92 C94 108.9(3) . . ?
C97 C96 C95 115.6(6) . . ?
C98 C97 C96 123.3(6) . . ?
C97 C98 C99 119.9(6) . . ?
C98 C99 C100 115.8(6) . . ?
C29 C30A C31A 112.7(14) . . ?
C29 C30A C32A 120.1(12) . . ?
C32A C30A C31A 107.7(12) . . ?
C30A C31A K1 91.5(8) . . ?
C37 C45A C46A 106.0(7) . . ?
C37 C45A C47A 117.0(7) . . ?
C46A C45A C47A 109.9(6) . . ?

loop_
_geom_bond_atom_site_label_1
_geom_bond_atom_site_label_2
_geom_bond_distance
_geom_bond_site_symmetry_2
_geom_bond_publ_flag
Cu1 K1 3.0669(6) . ?
Cu1 Al1 2.4075(6) . ?
Cu1 Al2 2.4076(6) . ?
K1 C24 3.1107(19) . ?
K1 C25 3.162(2) . ?
K1 C26 3.251(2) . ?
K1 C27 3.279(3) . ?
K1 C28 3.173(2) . ?
K1 C29 3.090(2) . ?
K1 C71 3.1688(18) . ?
K1 C72 3.283(2) . ?
K1 C74 3.241(2) . ?
K1 C75 3.141(2) . ?
K1 C76 3.103(2) . ?
Al1 O1 2.0426(15) . ?
Al1 N1 1.9435(17) . ?
Al1 N2 1.9262(18) . ?
Al2 O2 2.0835(14) . ?
Al2 N3 1.9311(17) . ?
Al2 N4 1.9211(17) . ?
O1 C1 1.401(2) . ?
O1 C13 1.409(2) . ?
O2 C48 1.406(2) . ?
O2 C60 1.408(2) . ?
N1 C2 1.393(2) . ?
N1 C24 1.426(3) . ?
N2 C12 1.388(3) . ?
N2 C36 1.435(3) . ?
N3 C49 1.386(2) . ?
N3 C71 1.423(2) . ?
N4 C59 1.379(3) . ?
N4 C83 1.437(2) . ?
C1 C2 1.387(3) . ?
C1 C6 1.380(3) . ?
C2 C3 1.404(3) . ?
C3 C4 1.398(3) . ?
C4 C5 1.404(3) . ?
C4 C20 1.539(3) . ?
C5 C6 1.400(3) . ?
C6 C7 1.540(3) . ?
C7 C8 1.535(3) . ?
C7 C18 1.539(3) . ?
C7 C19 1.535(3) . ?
C8 C9 1.399(3) . ?
C8 C13 1.367(3) . ?
C9 C10 1.390(4) . ?
C10 C11 1.402(4) . ?
C10 C14 1.540(4) . ?
C11 C12 1.406(3) . ?
C12 C13 1.391(3) . ?
C14 C15 1.506(5) . ?
C14 C16 1.650(6) . ?
C14 C17 1.466(6) . ?
C14 C15A 1.450(5) . ?
C14 C16A 1.531(6) . ?
C14 C17A 1.630(6) . ?
C20 C21 1.532(4) . ?
C20 C22 1.526(4) . ?
C20 C23 1.544(4) . ?
C24 C25 1.413(3) . ?
C24 C29 1.416(3) . ?
C25 C26 1.397(3) . ?
C25 C33 1.523(3) . ?
C26 C27 1.387(4) . ?
C27 C28 1.374(4) . ?
C28 C29 1.403(3) . ?
C29 C30 1.566(17) . ?
C29 C30A 1.43(2) . ?
C30 C31 1.520(16) . ?
C30 C32 1.504(19) . ?
C33 C34 1.528(4) . ?
C33 C35 1.533(4) . ?
C36 C37 1.406(3) . ?
C36 C41 1.406(3) . ?
C37 C38 1.404(4) . ?
C37 C45 1.585(9) . ?
C37 C45A 1.475(10) . ?
C38 C39 1.373(5) . ?
C39 C40 1.372(4) . ?
C40 C41 1.400(3) . ?
C41 C42 1.517(3) . ?
C42 C43 1.525(4) . ?
C42 C44 1.539(4) . ?
C45 C46 1.535(6) . ?
C45 C47 1.522(6) . ?
C48 C49 1.389(3) . ?
C48 C53 1.369(3) . ?
C49 C50 1.397(3) . ?
C50 C51 1.397(3) . ?
C51 C52 1.395(3) . ?
C51 C67 1.538(3) . ?
C52 C53 1.399(3) . ?
C53 C54 1.535(3) . ?
C54 C55 1.535(3) . ?
C54 C65 1.538(3) . ?
C54 C66 1.522(3) . ?
C55 C56 1.406(3) . ?
C55 C60 1.370(3) . ?
C56 C57 1.400(3) . ?
C57 C58 1.396(3) . ?
C57 C61 1.545(3) . ?
C58 C59 1.401(3) . ?
C59 C60 1.399(3) . ?
C61 C62 1.521(4) . ?
C61 C63 1.523(4) . ?
C61 C64 1.542(5) . ?
C67 C68 1.494(4) . ?
C67 C69 1.471(4) . ?
C67 C70 1.666(5) . ?
C67 C68A 1.451(5) . ?
C67 C69A 1.502(5) . ?
C67 C70A 1.682(5) . ?
C71 C72 1.412(3) . ?
C71 C76 1.411(3) . ?
C72 C73 1.403(3) . ?
C72 C80 1.525(3) . ?
C73 C74 1.383(4) . ?
C74 C75 1.374(4) . ?
C75 C76 1.403(3) . ?
C76 C77 1.518(3) . ?
C77 C78 1.507(4) . ?
C77 C79 1.520(5) . ?
C80 C81 1.525(4) . ?
C80 C82 1.533(4) . ?
C83 C84 1.408(3) . ?
C83 C88 1.403(4) . ?
C84 C85 1.399(3) . ?
C84 C92 1.515(4) . ?
C85 C86 1.376(5) . ?
C86 C87 1.352(5) . ?
C87 C88 1.405(3) . ?
C88 C89 1.518(4) . ?
C89 C90 1.534(5) . ?
C89 C91 1.536(5) . ?
C92 C93 1.499(5) . ?
C92 C94 1.528(5) . ?
C95 C96 1.496(7) . ?
C96 C97 1.472(6) . ?
C97 C98 1.456(6) . ?
C98 C99 1.457(7) . ?
C99 C100 1.511(7) . ?
C30A C31A 1.601(19) . ?
C30A C32A 1.520(17) . ?
C45A C46A 1.520(7) . ?
C45A C47A 1.533(7) . ?

loop_
_publcif_info_exptl_table_extra_item
sin_theta_over_lambda_max

loop_
_publcif_info_exptl_table_header_item
?
